data_4035101
loop_
_publ_author_name
'Malek-Adamian, Elise'
'Patrascu, Mihai Burai'
'Jana, Sunit Kumar'
'Mart\'inez-Montero, Sa\'ul'
'Moitessier, Nicolas'
'Damha, Masad J.'

_publ_section_title
;
 Adjusting the Structure of 2'-Modified Nucleosides and Oligonucleotides
 via C4'-\a-F or C4'-\a-OMe Substitution: Synthesis and Conformational
 Analysis.
;
_journal_issue 17
_journal_name_full 'The Journal of organic chemistry'
_journal_page_first 9839
_journal_page_last 9849
_journal_paper_doi 10.1021/acs.joc.8b01329
_journal_volume 83
_journal_year 2018
_chemical_absolute_configuration rmad
_chemical_formula_moiety 'C9 H10 F2 N2 O5'
_chemical_formula_sum 'C9 H10 F2 N2 O5'
_chemical_formula_weight 264.19
_space_group_crystal_system orthorhombic
_space_group_IT_number 19
_space_group_name_Hall 'P 2ac 2ab'
_space_group_name_H-M_alt 'P 21 21 21'
_atom_sites_solution_hydrogens mixed
_atom_sites_solution_primary dual
_audit_creation_date 2017-04-24
_audit_creation_method
;
Olex2 1.2
(compiled 2017.03.28 svn.r3405 for OlexSys, GUI svn.r5335)
;
_cell_angle_alpha 90
_cell_angle_beta 90
_cell_angle_gamma 90
_cell_formula_units_Z 4
_cell_length_a 5.3809(2)
_cell_length_b 9.3938(3)
_cell_length_c 20.0221(6)
_cell_measurement_reflns_used 9896
_cell_measurement_temperature 150
_cell_measurement_theta_max 60.601
_cell_measurement_theta_min 3.842
_cell_volume 1012.06(6)
_computing_cell_refinement 'SAINT v8.34A (Bruker, 2013)'
_computing_data_collection
;
APEX 2 (2013) Bruker AXS Inc., Madison, WI 53719-1173.
;
_computing_data_reduction 'SAINT v8.34A (Bruker, 2013)'
_computing_molecular_graphics 'Olex2 (Dolomanov et al., 2009)'
_computing_publication_material 'Olex2 (Dolomanov et al., 2009)'
_computing_structure_refinement 'XL (Sheldrick, 2008)'
_computing_structure_solution 'ShelXT (Sheldrick, 2015)'
_diffrn_ambient_temperature 150
_diffrn_detector 'CMOS Area detector'
_diffrn_detector_area_resol_mean 10.24
_diffrn_detector_type 'Bruker Photon 100 CMOS Detector'
_diffrn_measured_fraction_theta_full 0.996
_diffrn_measured_fraction_theta_max 0.992
_diffrn_measurement_device 'k-geometry diffractometer'
_diffrn_measurement_device_type 'Bruker Venture Metaljet'
_diffrn_measurement_method '\w and \f scans'
_diffrn_radiation_collimation 'Focusing mirrors'
_diffrn_radiation_monochromator 'Helios MX Mirror Optics'
_diffrn_radiation_probe x-ray
_diffrn_radiation_type GaK\a
_diffrn_radiation_wavelength 1.34139
_diffrn_reflns_av_R_equivalents 0.0326
_diffrn_reflns_av_unetI/netI 0.0221
_diffrn_reflns_Laue_measured_fraction_full 0.996
_diffrn_reflns_Laue_measured_fraction_max 0.992
_diffrn_reflns_limit_h_max 6
_diffrn_reflns_limit_h_min -6
_diffrn_reflns_limit_k_max 12
_diffrn_reflns_limit_k_min -11
_diffrn_reflns_limit_l_max 26
_diffrn_reflns_limit_l_min -26
_diffrn_reflns_number 14992
_diffrn_reflns_point_group_measured_fraction_full 0.997
_diffrn_reflns_point_group_measured_fraction_max 0.992
_diffrn_reflns_theta_full 53.594
_diffrn_reflns_theta_max 60.570
_diffrn_reflns_theta_min 3.841
_diffrn_source 'Metal Jet'
_diffrn_source_target Ga
_diffrn_source_type 'Gallium Liquid Metal Jet Source'
_exptl_absorpt_coefficient_mu 0.930
_exptl_absorpt_correction_T_max 0.7519
_exptl_absorpt_correction_T_min 0.6802
_exptl_absorpt_correction_type multi-scan
_exptl_absorpt_process_details
'SADABS-2014/5 (Bruker,2014/5) was used for absorption correction. wR2(int) was 0.1272 before and 0.0587 after correction. The Ratio of minimum to maximum transmission is 0.9046. The \l/2 correction factor is 0.00150.'
_exptl_crystal_colour colourless
_exptl_crystal_colour_primary colourless
_exptl_crystal_density_diffrn 1.734
_exptl_crystal_description PLATE
_exptl_crystal_F_000 544
_exptl_crystal_size_max 0.08
_exptl_crystal_size_mid 0.06
_exptl_crystal_size_min 0.03
_refine_diff_density_max 0.315
_refine_diff_density_min -0.208
_refine_diff_density_rms 0.061
_refine_ls_abs_structure_details
;
 Flack x determined using 869 quotients [(I+)-(I-)]/[(I+)+(I-)]
 (Parsons, Flack and Wagner, Acta Cryst. B69 (2013) 249-259).
;
_refine_ls_abs_structure_Flack 0.09(5)
_refine_ls_extinction_coef 0.0162(12)
_refine_ls_extinction_expression Fc^*^=kFc[1+0.001xFc^2^\l^3^/sin(2\q)]^-1/4^
_refine_ls_extinction_method 'SHELXL-2014/7 (Sheldrick 2014'
_refine_ls_goodness_of_fit_ref 1.057
_refine_ls_hydrogen_treatment mixed
_refine_ls_matrix_type full
_refine_ls_number_parameters 176
_refine_ls_number_reflns 2291
_refine_ls_number_restraints 0
_refine_ls_restrained_S_all 1.057
_refine_ls_R_factor_all 0.0295
_refine_ls_R_factor_gt 0.0266
_refine_ls_shift/su_max 0.001
_refine_ls_shift/su_mean 0.000
_refine_ls_structure_factor_coef Fsqd
_refine_ls_weighting_details 'w=1/[\s^2^(Fo^2^)+(0.0330P)^2^+0.3031P] where P=(Fo^2^+2Fc^2^)/3'
_refine_ls_weighting_scheme calc
_refine_ls_wR_factor_gt 0.0640
_refine_ls_wR_factor_ref 0.0648
_reflns_Friedel_coverage 0.683
_reflns_Friedel_fraction_full 0.997
_reflns_Friedel_fraction_max 0.991
_reflns_number_gt 2206
_reflns_number_total 2291
_reflns_threshold_expression 'I > 2\s(I)'
_cod_data_source_file jo8b01329_si_002.cif
_cod_data_source_block damh16
_cod_depositor_comments
;
The following automatic conversions were performed:

data item '_diffrn_radiation_probe' value 'X-ray' was changed to
'x-ray' in accordance with the
/home/data/users/saulius/crontab/automatic-downloads/current/ACS/lib/dictionaries/cif_core.dic
dictionary named 'cif_core.dic' version 2.4.2 last updated on
2011-04-26.

Automatic conversion script
Id: cif_fix_values 6909 2019-04-08 15:41:33Z antanas 
;
_cod_database_code 4035101
_shelx_shelxl_version_number 2014/7
_shelx_space_group_comment
;
The symmetry employed for this shelxl refinement is uniquely defined
by the following loop, which should always be used as a source of
symmetry information in preference to the above space-group names.
They are only intended as comments.
;
_shelx_estimated_absorpt_t_max 0.973
_shelx_estimated_absorpt_t_min 0.929
_olex2_refinement_description
;
1. Fixed Uiso
 At 1.2 times of:
  All C(H) groups, All C(H,H) groups
2.a Ternary CH refined with riding coordinates:
 C1(H1), C2(H2B), C3(H3A)
2.b Secondary CH2 refined with riding coordinates:
 C5(H5A,H5B)
2.c Aromatic/amide H refined with riding coordinates:
 C6(H6), C7(H7)
;
_olex2_submission_special_instructions 'No special instructions were received'

loop_
_space_group_symop_operation_xyz
'x, y, z'
'-x+1/2, -y, z+1/2'
'-x, y+1/2, -z+1/2'
'x+1/2, -y+1/2, -z'

loop_
_atom_site_label
_atom_site_type_symbol
_atom_site_fract_x
_atom_site_fract_y
_atom_site_fract_z
_atom_site_U_iso_or_equiv
_atom_site_adp_type
_atom_site_occupancy
_atom_site_site_symmetry_order
_atom_site_calc_flag
_atom_site_refinement_flags_posn
F1 F 0.7389(3) 0.65260(11) 0.77984(5) 0.0231(3) Uani 1 1 d .
F2 F 1.1061(2) 0.46038(11) 0.68063(6) 0.0186(3) Uani 1 1 d .
O1 O 0.8081(2) 0.56188(12) 0.61671(6) 0.0134(3) Uani 1 1 d .
O2 O 0.7708(3) 0.37305(13) 0.77059(6) 0.0164(3) Uani 1 1 d .
H2 H 0.905(5) 0.412(3) 0.7826(12) 0.023(6) Uiso 1 1 d .
O3 O 0.6352(3) 0.28526(14) 0.58188(7) 0.0216(3) Uani 1 1 d .
H3 H 0.612(6) 0.343(3) 0.5471(15) 0.039(8) Uiso 1 1 d .
O4 O 0.1238(3) 1.03949(14) 0.52706(7) 0.0210(3) Uani 1 1 d .
O5 O 0.7960(3) 0.96641(13) 0.65962(7) 0.0182(3) Uani 1 1 d .
N1 N 0.5788(3) 0.76979(15) 0.62449(7) 0.0114(3) Uani 1 1 d .
N2 N 0.4712(3) 0.99737(16) 0.58877(8) 0.0153(3) Uani 1 1 d .
H2A H 0.513(6) 1.083(4) 0.5907(15) 0.046(9) Uiso 1 1 d .
C1 C 0.7379(3) 0.67414(17) 0.66184(8) 0.0115(3) Uani 1 1 d .
H1 H 0.8903 0.7267 0.6762 0.014 Uiso 1 1 calc R
C2 C 0.6212(3) 0.60093(17) 0.72287(9) 0.0131(3) Uani 1 1 d .
H2B H 0.4377 0.6173 0.7248 0.016 Uiso 1 1 calc R
C3 C 0.6828(3) 0.44135(17) 0.71308(8) 0.0122(3) Uani 1 1 d .
H3A H 0.5278 0.3917 0.6984 0.015 Uiso 1 1 calc R
C4 C 0.8655(4) 0.44170(17) 0.65434(9) 0.0129(4) Uani 1 1 d .
C5 C 0.8736(4) 0.31058(18) 0.61035(10) 0.0184(4) Uani 1 1 d .
H5A H 0.9974 0.3244 0.5743 0.022 Uiso 1 1 calc R
H5B H 0.9249 0.2271 0.6372 0.022 Uiso 1 1 calc R
C6 C 0.3696(3) 0.71776(18) 0.59310(8) 0.0135(3) Uani 1 1 d .
H6 H 0.3375 0.6184 0.5947 0.016 Uiso 1 1 calc R
C7 C 0.2099(4) 0.80208(19) 0.56053(8) 0.0148(4) Uani 1 1 d .
H7 H 0.0661 0.7626 0.5402 0.018 Uiso 1 1 calc R
C8 C 0.2567(4) 0.95363(19) 0.55633(8) 0.0148(4) Uani 1 1 d .
C9 C 0.6275(4) 0.91540(17) 0.62697(9) 0.0128(4) Uani 1 1 d .

loop_
_atom_site_aniso_label
_atom_site_aniso_U_11
_atom_site_aniso_U_22
_atom_site_aniso_U_33
_atom_site_aniso_U_23
_atom_site_aniso_U_13
_atom_site_aniso_U_12
F1 0.0380(7) 0.0162(5) 0.0150(5) -0.0018(4) -0.0064(5) -0.0016(5)
F2 0.0105(5) 0.0183(5) 0.0269(6) 0.0018(4) -0.0026(4) -0.0006(4)
O1 0.0177(7) 0.0071(5) 0.0154(6) 0.0012(4) 0.0020(5) 0.0016(5)
O2 0.0172(7) 0.0144(6) 0.0174(6) 0.0063(5) -0.0029(5) 0.0002(5)
O3 0.0328(8) 0.0117(6) 0.0203(7) 0.0036(5) -0.0082(6) -0.0060(6)
O4 0.0239(7) 0.0214(6) 0.0176(6) 0.0063(5) -0.0007(6) 0.0082(6)
O5 0.0201(7) 0.0107(6) 0.0239(6) 0.0000(5) -0.0065(6) -0.0027(5)
N1 0.0130(7) 0.0076(6) 0.0137(7) 0.0009(5) -0.0016(6) -0.0004(5)
N2 0.0203(8) 0.0083(7) 0.0173(7) 0.0019(6) -0.0009(6) 0.0005(6)
C1 0.0116(9) 0.0072(7) 0.0158(8) 0.0001(6) -0.0012(6) 0.0008(6)
C2 0.0145(9) 0.0114(7) 0.0133(8) 0.0006(6) -0.0011(7) 0.0004(6)
C3 0.0115(8) 0.0099(7) 0.0152(8) 0.0027(6) -0.0014(6) 0.0000(6)
C4 0.0116(8) 0.0099(7) 0.0173(8) 0.0028(6) -0.0018(7) 0.0006(6)
C5 0.0233(10) 0.0106(8) 0.0213(9) -0.0011(7) -0.0007(8) 0.0022(7)
C6 0.0143(9) 0.0124(7) 0.0137(8) 0.0007(6) 0.0001(7) -0.0033(7)
C7 0.0139(9) 0.0171(8) 0.0134(8) 0.0003(6) -0.0017(7) -0.0014(7)
C8 0.0178(9) 0.0158(8) 0.0106(8) 0.0022(6) 0.0023(7) 0.0037(7)
C9 0.0165(9) 0.0092(7) 0.0128(8) 0.0006(6) 0.0026(7) -0.0006(7)

loop_
_atom_type_symbol
_atom_type_description
_atom_type_scat_dispersion_real
_atom_type_scat_dispersion_imag
_atom_type_scat_source
C C 0.0150 0.0070 'International Tables Vol C Tables 4.2.6.8 and 6.1.1.4'
H H 0.0000 0.0000 'International Tables Vol C Tables 4.2.6.8 and 6.1.1.4'
N N 0.0250 0.0140 'International Tables Vol C Tables 4.2.6.8 and 6.1.1.4'
O O 0.0410 0.0250 'International Tables Vol C Tables 4.2.6.8 and 6.1.1.4'
F F 0.0600 0.0410 'International Tables Vol C Tables 4.2.6.8 and 6.1.1.4'

loop_
_geom_angle_atom_site_label_1
_geom_angle_atom_site_label_2
_geom_angle_atom_site_label_3
_geom_angle
C4 O1 C1 108.22(12)
C3 O2 H2 108.9(17)
C5 O3 H3 110(2)
C6 N1 C1 119.85(14)
C6 N1 C9 121.17(15)
C9 N1 C1 118.64(15)
C8 N2 H2A 122(2)
C9 N2 H2A 110(2)
C9 N2 C8 127.20(15)
O1 C1 N1 106.58(13)
O1 C1 H1 109.1
O1 C1 C2 106.18(13)
N1 C1 H1 109.1
N1 C1 C2 116.55(15)
C2 C1 H1 109.1
F1 C2 C1 108.05(14)
F1 C2 H2B 111.4
F1 C2 C3 110.12(14)
C1 C2 H2B 111.4
C1 C2 C3 104.21(14)
C3 C2 H2B 111.4
O2 C3 C2 114.33(14)
O2 C3 H3A 108.1
O2 C3 C4 114.51(14)
C2 C3 H3A 108.1
C4 C3 C2 103.44(13)
C4 C3 H3A 108.1
F2 C4 C3 107.64(14)
F2 C4 C5 106.98(14)
O1 C4 F2 107.77(14)
O1 C4 C3 105.95(14)
O1 C4 C5 110.56(14)
C5 C4 C3 117.57(15)
O3 C5 C4 110.03(15)
O3 C5 H5A 109.7
O3 C5 H5B 109.7
C4 C5 H5A 109.7
C4 C5 H5B 109.7
H5A C5 H5B 108.2
N1 C6 H6 118.8
C7 C6 N1 122.44(16)
C7 C6 H6 118.8
C6 C7 H7 120.0
C6 C7 C8 119.90(17)
C8 C7 H7 120.0
O4 C8 N2 120.94(17)
O4 C8 C7 124.93(18)
N2 C8 C7 114.13(15)
O5 C9 N1 123.10(16)
O5 C9 N2 122.35(15)
N2 C9 N1 114.55(16)

loop_
_geom_bond_atom_site_label_1
_geom_bond_atom_site_label_2
_geom_bond_distance
F1 C2 1.392(2)
F2 C4 1.409(2)
O1 C1 1.4393(19)
O1 C4 1.392(2)
O2 H2 0.85(3)
O2 C3 1.401(2)
O3 H3 0.89(3)
O3 C5 1.424(2)
O4 C8 1.227(2)
O5 C9 1.216(2)
N1 C1 1.449(2)
N1 C6 1.379(2)
N1 C9 1.394(2)
N2 H2A 0.84(3)
N2 C8 1.387(3)
N2 C9 1.373(2)
C1 H1 1.0000
C1 C2 1.536(2)
C2 H2B 1.0000
C2 C3 1.548(2)
C3 H3A 1.0000
C3 C4 1.533(2)
C4 C5 1.515(2)
C5 H5A 0.9900
C5 H5B 0.9900
C6 H6 0.9500
C6 C7 1.338(2)
C7 H7 0.9500
C7 C8 1.448(2)

loop_
_geom_hbond_atom_site_label_D
_geom_hbond_atom_site_label_H
_geom_hbond_atom_site_label_A
_geom_hbond_distance_DH
_geom_hbond_distance_HA
_geom_hbond_distance_DA
_geom_hbond_angle_DHA
_geom_hbond_site_symmetry_A
O2 H2 O5 0.85(3) 2.04(3) 2.856(2) 160(2) 3_746
O3 H3 O4 0.89(3) 1.85(3) 2.7334(19) 170(3) 4_566
N2 H2A O3 0.84(3) 2.01(3) 2.848(2) 171(3) 1_565
